data_7244268
loop_
_publ_author_name
'Bao, Lihong'
'Jones, Leighton O.'
'Garrote Ca\~nas, Ana M.'
'Yan, Yunhan'
'Pask, Christopher M.'
'Hardie, Michaele J.'
'Mosquera, Martin A.'
'Schatz, George C.'
'Sergeeva, Natalia N.'

_publ_section_title
;
 Multipurpose made colorimetric materials for amines, pH change and metal
 ion detection
;
_journal_issue 5
_journal_name_full 'RSC Advances'
_journal_page_first 2684
_journal_page_last 2692
_journal_paper_doi 10.1039/D1RA07811A
_journal_volume 12
_journal_year 2022
_chemical_formula_moiety 'C46 H50 Cu N10 O4, 2(Cl O4)'
_chemical_formula_sum 'C46 H50 Cl2 Cu N10 O12'
_chemical_formula_weight 1069.40
_space_group_crystal_system orthorhombic
_space_group_IT_number 70
_space_group_name_Hall '-F 2uv 2vw'
_space_group_name_H-M_alt 'F d d d :2'
_atom_sites_solution_hydrogens geom
_atom_sites_solution_primary direct
_audit_creation_date 2016-06-30
_audit_creation_method
;
Olex2 1.2
(compiled 2016.02.19 svn.r3266 for OlexSys, GUI svn.r5155)
;
_audit_update_record
;
2021-05-27 deposited with the CCDC.	2022-01-10 downloaded from the CCDC.
;
_cell_angle_alpha 90
_cell_angle_beta 90
_cell_angle_gamma 90
_cell_formula_units_Z 8
_cell_length_a 13.6541(5)
_cell_length_b 20.9932(10)
_cell_length_c 33.7804(15)
_cell_measurement_reflns_used 2743
_cell_measurement_temperature 120.01(19)
_cell_measurement_theta_max 72.7590
_cell_measurement_theta_min 4.9570
_cell_volume 9682.9(7)
_computing_cell_refinement
;
CrysAlisPro, Agilent Technologies,
Version 1.171.37.35 (release 13-08-2014 CrysAlis171 .NET)
(compiled Aug 13 2014,18:06:01)
;
_computing_data_collection
;
CrysAlisPro, Agilent Technologies,
Version 1.171.37.35 (release 13-08-2014 CrysAlis171 .NET)
(compiled Aug 13 2014,18:06:01)
;
_computing_data_reduction
;
CrysAlisPro, Agilent Technologies,
Version 1.171.37.35 (release 13-08-2014 CrysAlis171 .NET)
(compiled Aug 13 2014,18:06:01)
;
_computing_molecular_graphics 'Olex2 (Dolomanov et al., 2009)'
_computing_publication_material 'Olex2 (Dolomanov et al., 2009)'
_computing_structure_refinement 'ShelXL (Sheldrick, 2015)'
_computing_structure_solution 'ShelXT (Sheldrick, 2015)'
_diffrn_ambient_environment N~2~
_diffrn_ambient_temperature 120.01(19)
_diffrn_detector 'CCD plate'
_diffrn_detector_area_resol_mean 5.3095
_diffrn_detector_type Atlas
_diffrn_measured_fraction_theta_full 0.990
_diffrn_measured_fraction_theta_max 0.968
_diffrn_measurement_details
;
#__ type_ start__ end____ width___ exp.time_
  1 omega -104.00   35.00   1.0000    3.0000
omega____ theta____ kappa____ phi______ frames
    -      -38.5000    0.0000  -30.0000 139

#__ type_ start__ end____ width___ exp.time_
  2 omega   87.00  173.00   1.0000   12.0000
omega____ theta____ kappa____ phi______ frames
    -      104.9775   45.0000  120.0000 86

#__ type_ start__ end____ width___ exp.time_
  3 omega  112.00  164.00   1.0000   12.0000
omega____ theta____ kappa____ phi______ frames
    -      104.9775   61.0000    0.0000 52

#__ type_ start__ end____ width___ exp.time_
  4 omega   98.00  172.00   1.0000   12.0000
omega____ theta____ kappa____ phi______ frames
    -      104.9775   61.0000 -120.0000 74

#__ type_ start__ end____ width___ exp.time_
  5 omega  100.00  127.00   1.0000   12.0000
omega____ theta____ kappa____ phi______ frames
    -      104.9775  -45.0000 -180.0000 27

#__ type_ start__ end____ width___ exp.time_
  6 omega   39.00   67.00   1.0000   12.0000
omega____ theta____ kappa____ phi______ frames
    -      104.9775  -45.0000 -180.0000 28
;
_diffrn_measurement_device 'four-circle diffractometer'
_diffrn_measurement_device_type 'SuperNova, Dual, Cu at zero, Atlas'
_diffrn_measurement_method '\w scans'
_diffrn_orient_matrix_UB_11 0.1032066000
_diffrn_orient_matrix_UB_12 -0.0298905000
_diffrn_orient_matrix_UB_13 -0.0001072000
_diffrn_orient_matrix_UB_21 -0.0282406000
_diffrn_orient_matrix_UB_22 -0.0409021500
_diffrn_orient_matrix_UB_23 -0.0360885500
_diffrn_orient_matrix_UB_31 0.0362397000
_diffrn_orient_matrix_UB_32 0.0530753000
_diffrn_orient_matrix_UB_33 -0.0278114000
_diffrn_radiation_monochromator mirror
_diffrn_radiation_probe x-ray
_diffrn_radiation_type CuK\a
_diffrn_radiation_wavelength 1.54184
_diffrn_reflns_av_R_equivalents 0.0262
_diffrn_reflns_av_unetI/netI 0.0260
_diffrn_reflns_Laue_measured_fraction_full 0.990
_diffrn_reflns_Laue_measured_fraction_max 0.968
_diffrn_reflns_limit_h_max 16
_diffrn_reflns_limit_h_min -16
_diffrn_reflns_limit_k_max 25
_diffrn_reflns_limit_k_min -25
_diffrn_reflns_limit_l_max 41
_diffrn_reflns_limit_l_min -40
_diffrn_reflns_number 5787
_diffrn_reflns_point_group_measured_fraction_full 0.990
_diffrn_reflns_point_group_measured_fraction_max 0.968
_diffrn_reflns_theta_full 67.684
_diffrn_reflns_theta_max 73.310
_diffrn_reflns_theta_min 4.078
_diffrn_source 'sealed X-ray tube'
_diffrn_source_type 'SuperNova (Cu) X-ray Source'
_exptl_absorpt_coefficient_mu 2.272
_exptl_absorpt_correction_T_max 0.590
_exptl_absorpt_correction_T_min 0.208
_exptl_absorpt_correction_type gaussian
_exptl_absorpt_process_details
;
CrysAlisPro, Agilent Technologies,
Version 1.171.37.35 (release 13-08-2014 CrysAlis171 .NET)
(compiled Aug 13 2014,18:06:01)
Numerical absorption correction based on gaussian integration over
			a multifaceted crystal model
Empirical absorption correction using spherical harmonics,
 implemented in SCALE3 ABSPACK scaling algorithm.
;
_exptl_crystal_colour brown
_exptl_crystal_colour_primary brown
_exptl_crystal_density_diffrn 1.467
_exptl_crystal_description plate
_exptl_crystal_F_000 4440
_exptl_crystal_size_max 0.34
_exptl_crystal_size_mid 0.22
_exptl_crystal_size_min 0.08
_refine_diff_density_max 0.876
_refine_diff_density_min -0.909
_refine_diff_density_rms 0.074
_refine_ls_extinction_method none
_refine_ls_goodness_of_fit_ref 1.057
_refine_ls_hydrogen_treatment constr
_refine_ls_matrix_type full
_refine_ls_number_parameters 170
_refine_ls_number_reflns 2365
_refine_ls_number_restraints 18
_refine_ls_restrained_S_all 1.107
_refine_ls_R_factor_all 0.0757
_refine_ls_R_factor_gt 0.0675
_refine_ls_shift/su_max 0.001
_refine_ls_shift/su_mean 0.000
_refine_ls_structure_factor_coef Fsqd
_refine_ls_weighting_details 'w=1/[\s^2^(Fo^2^)+(0.0962P)^2^+61.9396P] where P=(Fo^2^+2Fc^2^)/3'
_refine_ls_weighting_scheme calc
_refine_ls_wR_factor_gt 0.1857
_refine_ls_wR_factor_ref 0.1934
_reflns_Friedel_coverage 0.000
_reflns_number_gt 2032
_reflns_number_total 2365
_reflns_threshold_expression 'I > 2\s(I)'
_cod_data_source_file d1ra07811a2.cif
_cod_data_source_block agc29
_cod_original_sg_symbol_H-M 'F d d d'
_cod_database_code 7244268
_chemical_oxdiff_formula 'C368 H400 Cl16 Cu8 N80 O112'
_shelx_space_group_comment
;
The symmetry employed for this shelxl refinement is uniquely defined
by the following loop, which should always be used as a source of
symmetry information in preference to the above space-group names.
They are only intended as comments.
;
_reflns_odcompleteness_completeness 99.03
_reflns_odcompleteness_iscentric 1
_reflns_odcompleteness_theta 66.97
_olex2_refinement_description
;
1. Fixed Uiso
 At 1.2 times of:
  All C(H) groups, All N(H) groups
 At 1.5 times of:
  All C(H,H,H) groups
2. Rigid body (RIGU) restrains
 Cl1, O2, O2, O3, O3, O4
 with sigma for 1-2 distances of 0.004 and sigma for 1-3 distances of 0.004
3. Others
 Fixed Sof: O3(0.5)
4.a Aromatic/amide H refined with riding coordinates:
 C2(H2), N3(H3), C3(H3A), C7(H7), C8(H8), C10(H10), C11(H11)
4.b Idealised Me refined as rotating group:
 C5(H5A,H5B,H5C), C12(H12A,H12B,H12C)
;
_shelx_shelxl_version_number 2014/7
_olex2_date_sample_data_collection 2016-06-15
_olex2_submission_special_instructions 'No special instructions were received'

loop_
_space_group_symop_operation_xyz
'x, y, z'
'-x+3/4, -y+3/4, z'
'-x+3/4, y, -z+3/4'
'x, -y+3/4, -z+3/4'
'x, y+1/2, z+1/2'
'-x+3/4, -y+5/4, z+1/2'
'-x+3/4, y+1/2, -z+5/4'
'x, -y+5/4, -z+5/4'
'x+1/2, y, z+1/2'
'-x+5/4, -y+3/4, z+1/2'
'-x+5/4, y, -z+5/4'
'x+1/2, -y+3/4, -z+5/4'
'x+1/2, y+1/2, z'
'-x+5/4, -y+5/4, z'
'-x+5/4, y+1/2, -z+3/4'
'x+1/2, -y+5/4, -z+3/4'
'-x, -y, -z'
'x-3/4, y-3/4, -z'
'x-3/4, -y, z-3/4'
'-x, y-3/4, z-3/4'
'-x, -y+1/2, -z+1/2'
'x-3/4, y-1/4, -z+1/2'
'x-3/4, -y+1/2, z-1/4'
'-x, y-1/4, z-1/4'
'-x+1/2, -y, -z+1/2'
'x-1/4, y-3/4, -z+1/2'
'x-1/4, -y, z-1/4'
'-x+1/2, y-3/4, z-1/4'
'-x+1/2, -y+1/2, -z'
'x-1/4, y-1/4, -z'
'x-1/4, -y+1/2, z-3/4'
'-x+1/2, y-1/4, z-3/4'

loop_
_atom_site_label
_atom_site_type_symbol
_atom_site_fract_x
_atom_site_fract_y
_atom_site_fract_z
_atom_site_U_iso_or_equiv
_atom_site_adp_type
_atom_site_occupancy
_atom_site_site_symmetry_order
_atom_site_calc_flag
_atom_site_refinement_flags_posn
_atom_site_refinement_flags_adp
_atom_site_refinement_flags_occupancy
_atom_site_disorder_assembly
_atom_site_disorder_group
Cu1 Cu 0.3750 0.8750 0.3750 0.0367(3) Uani 1 4 d S T P . .
O1 O 0.7655(2) 0.8146(2) 0.26627(11) 0.0824(10) Uani 1 1 d . . . . .
N1 N 0.2334(3) 0.8750 0.3750 0.0380(8) Uani 1 2 d S T P . .
C1 C 0.1849(3) 0.82501(16) 0.35941(10) 0.0413(7) Uani 1 1 d . . . . .
N2 N 0.3362(2) 0.79046(13) 0.33526(8) 0.0416(6) Uani 1 1 d . . . . .
C2 C 0.0836(3) 0.82348(19) 0.36004(12) 0.0523(9) Uani 1 1 d . . . . .
H2 H 0.0500 0.7881 0.3505 0.063 Uiso 1 1 calc R . . . .
N3 N 0.3979(2) 0.74451(16) 0.32166(10) 0.0542(8) Uani 1 1 d . . . . .
H3 H 0.3802 0.7052 0.3224 0.065 Uiso 1 1 calc R . . . .
C3 C 0.0330(4) 0.8750 0.3750 0.0608(15) Uani 1 2 d S T P . .
H3A H -0.0351 0.8750 0.3750 0.073 Uiso 1 2 calc RS T P . .
C4 C 0.2457(3) 0.77482(16) 0.34147(10) 0.0428(8) Uani 1 1 d . . . . .
C5 C 0.2044(3) 0.71059(19) 0.33203(13) 0.0562(10) Uani 1 1 d . . . . .
H5A H 0.2288 0.6966 0.3068 0.084 Uiso 1 1 calc GR . . . .
H5B H 0.1343 0.7131 0.3311 0.084 Uiso 1 1 calc GR . . . .
H5C H 0.2237 0.6808 0.3521 0.084 Uiso 1 1 calc GR . . . .
C6 C 0.4903(3) 0.76086(18) 0.30649(11) 0.0481(8) Uani 1 1 d . . . . .
C7 C 0.5671(3) 0.7175(2) 0.31006(12) 0.0528(9) Uani 1 1 d . . . . .
H7 H 0.5565 0.6779 0.3217 0.063 Uiso 1 1 calc R . . . .
C8 C 0.6601(3) 0.7338(2) 0.29613(12) 0.0609(11) Uani 1 1 d . . . . .
H8 H 0.7116 0.7050 0.2983 0.073 Uiso 1 1 calc R . . . .
C9 C 0.6757(3) 0.7927(2) 0.27916(12) 0.0621(11) Uani 1 1 d . . . . .
C10 C 0.5986(3) 0.8341(2) 0.27466(12) 0.0568(10) Uani 1 1 d . . . . .
H10 H 0.6091 0.8732 0.2625 0.068 Uiso 1 1 calc R . . . .
C11 C 0.5059(3) 0.81868(19) 0.28782(11) 0.0520(9) Uani 1 1 d . . . . .
H11 H 0.4542 0.8470 0.2842 0.062 Uiso 1 1 calc R . . . .
C12 C 0.8500(4) 0.7773(4) 0.2741(2) 0.111(2) Uani 1 1 d . . . . .
H12A H 0.8438 0.7367 0.2612 0.166 Uiso 1 1 calc GR . . . .
H12B H 0.8564 0.7710 0.3021 0.166 Uiso 1 1 calc GR . . . .
H12C H 0.9070 0.7989 0.2643 0.166 Uiso 1 1 calc GR . . . .
Cl1 Cl 0.3750 0.57212(7) 0.3750 0.0709(5) Uani 1 2 d S TU P . .
O2 O 0.3522(4) 0.6054(2) 0.40799(18) 0.142(2) Uani 1 1 d . U . . .
O3 O 0.2608(6) 0.5753(3) 0.3716(3) 0.091(2) Uani 0.5 1 d . U . . .
O4 O 0.3750 0.5072(3) 0.3750 0.0963(18) Uani 1 2 d S TU P . .

loop_
_atom_site_aniso_label
_atom_site_aniso_U_11
_atom_site_aniso_U_22
_atom_site_aniso_U_33
_atom_site_aniso_U_23
_atom_site_aniso_U_13
_atom_site_aniso_U_12
Cu1 0.0359(5) 0.0321(5) 0.0421(5) 0.000 0.000 0.000
O1 0.060(2) 0.108(3) 0.079(2) -0.001(2) 0.0089(16) 0.0054(19)
N1 0.040(2) 0.0336(19) 0.0402(19) 0.0044(15) 0.000 0.000
C1 0.0449(18) 0.0361(17) 0.0429(17) 0.0074(14) -0.0057(14) -0.0006(14)
N2 0.0443(15) 0.0362(14) 0.0442(15) -0.0042(11) -0.0063(12) 0.0059(12)
C2 0.0422(19) 0.045(2) 0.069(2) 0.0083(18) -0.0083(17) -0.0053(16)
N3 0.0552(19) 0.0394(16) 0.068(2) -0.0102(15) -0.0010(15) 0.0064(14)
C3 0.035(3) 0.058(3) 0.089(4) 0.006(3) 0.000 0.000
C4 0.0486(19) 0.0382(17) 0.0417(17) 0.0020(13) -0.0109(14) 0.0012(14)
C5 0.058(2) 0.042(2) 0.069(3) -0.0089(18) -0.0114(19) -0.0006(17)
C6 0.050(2) 0.049(2) 0.0454(19) -0.0135(15) -0.0054(15) 0.0068(16)
C7 0.054(2) 0.054(2) 0.051(2) -0.0084(17) -0.0084(16) 0.0112(17)
C8 0.053(2) 0.074(3) 0.055(2) -0.011(2) -0.0101(18) 0.019(2)
C9 0.058(2) 0.078(3) 0.050(2) -0.010(2) -0.0006(18) 0.005(2)
C10 0.065(3) 0.059(2) 0.046(2) -0.0074(17) 0.0042(17) 0.005(2)
C11 0.060(2) 0.051(2) 0.0453(19) -0.0071(16) -0.0018(17) 0.0094(18)
C12 0.064(4) 0.156(7) 0.112(5) 0.024(5) 0.000(3) 0.014(4)
Cl1 0.0833(11) 0.0340(7) 0.0954(12) 0.000 -0.0171(9) 0.000
O2 0.183(5) 0.076(3) 0.167(4) -0.049(3) 0.103(4) -0.062(3)
O3 0.066(4) 0.049(3) 0.157(7) 0.026(4) 0.000(4) -0.009(3)
O4 0.131(5) 0.045(2) 0.112(4) 0.000 0.025(3) 0.000

loop_
_atom_type_symbol
_atom_type_description
_atom_type_scat_dispersion_real
_atom_type_scat_dispersion_imag
_atom_type_scat_source
C C 0.0181 0.0091 'International Tables Vol C Tables 4.2.6.8 and 6.1.1.4'
H H 0.0000 0.0000 'International Tables Vol C Tables 4.2.6.8 and 6.1.1.4'
Cl Cl 0.3639 0.7018 'International Tables Vol C Tables 4.2.6.8 and 6.1.1.4'
Cu Cu -1.9646 0.5888 'International Tables Vol C Tables 4.2.6.8 and 6.1.1.4'
N N 0.0311 0.0180 'International Tables Vol C Tables 4.2.6.8 and 6.1.1.4'
O O 0.0492 0.0322 'International Tables Vol C Tables 4.2.6.8 and 6.1.1.4'

loop_
_exptl_crystal_face_index_h
_exptl_crystal_face_index_k
_exptl_crystal_face_index_l
_exptl_crystal_face_perp_dist
_exptl_oxdiff_crystal_face_indexfrac_h
_exptl_oxdiff_crystal_face_indexfrac_k
_exptl_oxdiff_crystal_face_indexfrac_l
_exptl_oxdiff_crystal_face_x
_exptl_oxdiff_crystal_face_y
_exptl_oxdiff_crystal_face_z
-2 2 22 0.0924 -2.0000 1.9999 22.0013 -0.2685 -0.8193 -0.5782
6 6 -12 0.0607 6.0000 6.0003 -12.0026 0.4412 0.0183 0.8697
7 7 -5 0.0911 7.0000 7.0003 -5.0026 0.5137 -0.3035 0.7643
-7 -7 5 0.1336 -7.0000 -7.0003 5.0026 -0.5137 0.3035 -0.7643
-7 7 -1 0.1151 -7.0000 6.9999 -0.9992 -0.9316 -0.0526 0.1456
-3 1 -21 0.0210 -3.0000 1.0000 -21.0005 -0.3373 0.8017 0.5284
-2 10 -14 0.1078 -2.0000 10.0002 -14.0013 -0.5038 0.1527 0.8477
4 4 -20 0.0270 4.0000 4.0002 -20.0023 0.2954 0.4453 0.9136
7 -7 5 0.0966 7.0000 -6.9999 4.9994 0.9311 -0.0918 -0.2569
1 -1 23 0.0604 1.0000 -1.0001 23.0010 0.1306 -0.8174 -0.6565
3 -5 -17 0.0308 3.0000 -4.9999 -17.0010 0.4609 0.7333 0.3162

loop_
_geom_angle_atom_site_label_1
_geom_angle_atom_site_label_2
_geom_angle_atom_site_label_3
_geom_angle
_geom_angle_site_symmetry_1
_geom_angle_site_symmetry_3
_geom_angle_publ_flag
N1 Cu1 N1 180.0 2_565 . ?
N1 Cu1 N2 76.59(7) 2_565 3 ?
N1 Cu1 N2 103.41(7) 2_565 . ?
N1 Cu1 N2 76.59(7) . . ?
N1 Cu1 N2 103.41(7) . 3 ?
N1 Cu1 N2 103.41(7) 2_565 4_565 ?
N1 Cu1 N2 76.59(7) . 4_565 ?
N1 Cu1 N2 103.41(7) . 2_565 ?
N1 Cu1 N2 76.59(7) 2_565 2_565 ?
N2 Cu1 N2 153.19(15) 2_565 3 ?
N2 Cu1 N2 108.13(15) 4_565 3 ?
N2 Cu1 N2 108.13(15) . 2_565 ?
N2 Cu1 N2 78.25(14) . 3 ?
N2 Cu1 N2 78.25(14) 4_565 2_565 ?
N2 Cu1 N2 153.19(15) . 4_565 ?
C9 O1 C12 118.6(5) . . ?
C1 N1 Cu1 119.4(2) . . ?
C1 N1 Cu1 119.4(2) 4_565 . ?
C1 N1 C1 121.2(4) 4_565 . ?
N1 C1 C2 120.2(3) . . ?
N1 C1 C4 116.2(3) . . ?
C2 C1 C4 123.6(3) . . ?
N3 N2 Cu1 127.2(2) . . ?
C4 N2 Cu1 108.8(2) . . ?
C4 N2 N3 117.7(3) . . ?
C1 C2 H2 120.4 . . ?
C3 C2 C1 119.2(4) . . ?
C3 C2 H2 120.4 . . ?
N2 N3 H3 119.8 . . ?
N2 N3 C6 120.4(3) . . ?
C6 N3 H3 119.8 . . ?
C2 C3 C2 119.9(5) . 4_565 ?
C2 C3 H3A 120.0 . . ?
C2 C3 H3A 120.0 4_565 . ?
C1 C4 C5 121.3(3) . . ?
N2 C4 C1 115.0(3) . . ?
N2 C4 C5 123.6(3) . . ?
C4 C5 H5A 109.5 . . ?
C4 C5 H5B 109.5 . . ?
C4 C5 H5C 109.5 . . ?
H5A C5 H5B 109.5 . . ?
H5A C5 H5C 109.5 . . ?
H5B C5 H5C 109.5 . . ?
C7 C6 N3 119.0(4) . . ?
C11 C6 N3 121.3(4) . . ?
C11 C6 C7 119.8(4) . . ?
C6 C7 H7 120.2 . . ?
C6 C7 C8 119.7(4) . . ?
C8 C7 H7 120.2 . . ?
C7 C8 H8 120.0 . . ?
C9 C8 C7 120.0(4) . . ?
C9 C8 H8 120.0 . . ?
O1 C9 C8 124.5(4) . . ?
C10 C9 O1 115.8(5) . . ?
C10 C9 C8 119.6(4) . . ?
C9 C10 H10 119.3 . . ?
C9 C10 C11 121.3(4) . . ?
C11 C10 H10 119.3 . . ?
C6 C11 H11 120.2 . . ?
C10 C11 C6 119.6(4) . . ?
C10 C11 H11 120.2 . . ?
O1 C12 H12A 109.5 . . ?
O1 C12 H12B 109.5 . . ?
O1 C12 H12C 109.5 . . ?
H12A C12 H12B 109.5 . . ?
H12A C12 H12C 109.5 . . ?
H12B C12 H12C 109.5 . . ?
O2 Cl1 O2 117.8(5) . 3 ?
O2 Cl1 O3 98.4(4) . 3 ?
O2 Cl1 O3 98.4(4) 3 . ?
O2 Cl1 O3 79.1(4) . . ?
O2 Cl1 O3 79.1(4) 3 3 ?
O2 Cl1 O4 121.1(2) 3 . ?
O2 Cl1 O4 121.1(2) . . ?
O3 Cl1 O3 175.2(5) 3 . ?
O4 Cl1 O3 92.4(3) . 3 ?
O4 Cl1 O3 92.4(3) . . ?

loop_
_geom_bond_atom_site_label_1
_geom_bond_atom_site_label_2
_geom_bond_distance
_geom_bond_site_symmetry_2
_geom_bond_publ_flag
Cu1 N1 1.934(4) 2_565 ?
Cu1 N1 1.934(4) . ?
Cu1 N2 2.288(3) 3 ?
Cu1 N2 2.288(3) 4_565 ?
Cu1 N2 2.288(3) . ?
Cu1 N2 2.288(3) 2_565 ?
O1 C9 1.379(6) . ?
O1 C12 1.420(7) . ?
N1 C1 1.348(4) 4_565 ?
N1 C1 1.348(4) . ?
C1 C2 1.384(5) . ?
C1 C4 1.472(5) . ?
N2 N3 1.361(4) . ?
N2 C4 1.295(5) . ?
C2 H2 0.9300 . ?
C2 C3 1.379(5) . ?
N3 H3 0.8600 . ?
N3 C6 1.405(5) . ?
C3 C2 1.379(5) 4_565 ?
C3 H3A 0.9300 . ?
C4 C5 1.496(5) . ?
C5 H5A 0.9600 . ?
C5 H5B 0.9600 . ?
C5 H5C 0.9600 . ?
C6 C7 1.394(5) . ?
C6 C11 1.384(6) . ?
C7 H7 0.9300 . ?
C7 C8 1.398(6) . ?
C8 H8 0.9300 . ?
C8 C9 1.380(7) . ?
C9 C10 1.373(6) . ?
C10 H10 0.9300 . ?
C10 C11 1.381(6) . ?
C11 H11 0.9300 . ?
C12 H12A 0.9600 . ?
C12 H12B 0.9600 . ?
C12 H12C 0.9600 . ?
Cl1 O2 1.351(5) 3 ?
Cl1 O2 1.351(5) . ?
Cl1 O3 1.565(8) 3 ?
Cl1 O3 1.565(8) . ?
Cl1 O4 1.362(5) . ?

loop_
_geom_torsion_atom_site_label_1
_geom_torsion_atom_site_label_2
_geom_torsion_atom_site_label_3
_geom_torsion_atom_site_label_4
_geom_torsion
_geom_torsion_site_symmetry_1
_geom_torsion_site_symmetry_2
_geom_torsion_site_symmetry_3
_geom_torsion_site_symmetry_4
_geom_torsion_publ_flag
Cu1 N1 C1 C2 178.4(2) . . . . ?
Cu1 N1 C1 C4 -3.0(3) . . . . ?
Cu1 N2 N3 C6 -44.5(5) . . . . ?
Cu1 N2 C4 C1 20.6(3) . . . . ?
Cu1 N2 C4 C5 -158.4(3) . . . . ?
O1 C9 C10 C11 -177.4(4) . . . . ?
N1 C1 C2 C3 3.2(5) . . . . ?
N1 C1 C4 N2 -14.0(4) . . . . ?
N1 C1 C4 C5 165.1(3) . . . . ?
C1 N1 C1 C2 -1.6(2) 4_565 . . . ?
C1 N1 C1 C4 177.0(3) 4_565 . . . ?
C1 C2 C3 C2 -1.6(2) . . . 4_565 ?
N2 N3 C6 C7 150.2(3) . . . . ?
N2 N3 C6 C11 -30.5(5) . . . . ?
C2 C1 C4 N2 164.6(3) . . . . ?
C2 C1 C4 C5 -16.3(5) . . . . ?
N3 N2 C4 C1 174.9(3) . . . . ?
N3 N2 C4 C5 -4.2(5) . . . . ?
N3 C6 C7 C8 -178.2(3) . . . . ?
N3 C6 C11 C10 177.5(3) . . . . ?
C4 C1 C2 C3 -175.3(3) . . . . ?
C4 N2 N3 C6 166.5(3) . . . . ?
C6 C7 C8 C9 0.4(6) . . . . ?
C7 C6 C11 C10 -3.2(5) . . . . ?
C7 C8 C9 O1 176.7(4) . . . . ?
C7 C8 C9 C10 -2.6(6) . . . . ?
C8 C9 C10 C11 1.9(6) . . . . ?
C9 C10 C11 C6 1.0(6) . . . . ?
C11 C6 C7 C8 2.5(5) . . . . ?
C12 O1 C9 C8 -6.3(7) . . . . ?
C12 O1 C9 C10 173.0(5) . . . . ?
